data_7204075
loop_
_publ_author_name
'Wragg, David S.'
'Slawin, Alexandra M. Z.'
'Morris, Russell E.'

_publ_section_title
;
 The synthesis of gallium phosphate frameworks with and without
 fluoride ions present: attempts to direct the synthesis of double
 four-ring containing materials
;
_journal_issue 7
_journal_name_full 'Journal of Materials Chemistry'
_journal_page_first 1850
_journal_paper_doi 10.1039/b100471i
_journal_volume 11
_journal_year 2001
_chemical_formula_sum 'C10 H13 F2 Ga4 N2 O17 P4'
_chemical_formula_weight 873.95
_space_group_IT_number 14
_symmetry_space_group_name_Hall '-P 2yn'
_symmetry_space_group_name_H-M 'P 1 21/n 1'
_atom_sites_solution_hydrogens geom
_atom_sites_solution_primary direct
_atom_sites_solution_secondary difmap
_audit_conform_dict_location ftp://ftp.iucr.org/cifdics/cif_core2.1beta.dic
_audit_conform_dict_name cif_core.dic
_audit_conform_dict_version 2.1beta3
_audit_creation_date 1999-08-11T09:58:21-00:00
_audit_creation_method 'WinGX routine CIF_UPDATE'
_cell_angle_alpha 90
_cell_angle_beta 91.848(2)
_cell_angle_gamma 90
_cell_formula_units_Z 4
_cell_length_a 12.157(3)
_cell_length_b 14.202(3)
_cell_length_c 13.065(5)
_cell_measurement_temperature 293(2)
_cell_volume 2254.5(11)
_computing_structure_refinement 'SHELXL-97 (Sheldrick, 1997)'
_diffrn_ambient_temperature 293(2)
_diffrn_measured_fraction_theta_full 0.995
_diffrn_measured_fraction_theta_max 0.995
_diffrn_radiation_monochromator graphite
_diffrn_radiation_type MoK\a
_diffrn_radiation_wavelength 0.71073
_diffrn_reflns_av_R_equivalents 0
_diffrn_reflns_av_sigmaI/netI 0.0658
_diffrn_reflns_limit_h_max 14
_diffrn_reflns_limit_h_min 0
_diffrn_reflns_limit_k_max 16
_diffrn_reflns_limit_k_min 0
_diffrn_reflns_limit_l_max 15
_diffrn_reflns_limit_l_min -15
_diffrn_reflns_number 3964
_diffrn_reflns_theta_full 25.01
_diffrn_reflns_theta_max 25.01
_diffrn_reflns_theta_min 2.67
_exptl_absorpt_coefficient_mu 5.12
_exptl_absorpt_correction_T_max 0.9045
_exptl_absorpt_correction_T_min 0.9045
_exptl_crystal_density_diffrn 2.578
_exptl_crystal_density_method 'not measured'
_exptl_crystal_F_000 1700
_exptl_crystal_size_max 0.2
_exptl_crystal_size_mid 0.2
_exptl_crystal_size_min 0.2
_refine_diff_density_max 1.35
_refine_diff_density_min -1.218
_refine_diff_density_rms 0.219
_refine_ls_extinction_method none
_refine_ls_goodness_of_fit_ref 1.123
_refine_ls_hydrogen_treatment mixed
_refine_ls_matrix_type full
_refine_ls_number_parameters 347
_refine_ls_number_reflns 3964
_refine_ls_number_restraints 0
_refine_ls_restrained_S_all 1.123
_refine_ls_R_factor_all 0.0776
_refine_ls_R_factor_gt 0.0485
_refine_ls_shift/su_max 0.116
_refine_ls_shift/su_mean 0.007
_refine_ls_structure_factor_coef Fsqd
_refine_ls_weighting_scheme calc
_refine_ls_wR_factor_gt 0.1437
_refine_ls_wR_factor_ref 0.1593
_reflns_number_gt 3079
_reflns_number_total 3964
_reflns_threshold_expression >2sigma(I)
_cod_data_source_file b100471i.txt
_cod_data_source_block '[pyr,F]-GaPO-3'
_cod_original_cell_volume 2254.6(11)
_cod_database_code 7204075

loop_
_symmetry_equiv_pos_as_xyz
'x, y, z'
'-x+1/2, y+1/2, -z+1/2'
'-x, -y, -z'
'x-1/2, -y-1/2, z-1/2'

loop_
_atom_site_label
_atom_site_type_symbol
_atom_site_fract_x
_atom_site_fract_y
_atom_site_fract_z
_atom_site_U_iso_or_equiv
_atom_site_adp_type
_atom_site_occupancy
_atom_site_symmetry_multiplicity
_atom_site_calc_flag
_atom_site_refinement_flags
_atom_site_disorder_assembly
_atom_site_disorder_group
Ga1 Ga 0.11264(7) 0.77351(6) 0.38530(6) 0.0109(2) Uani 1 1 d . . .
Ga2 Ga 0.35502(7) 0.62105(6) 0.26319(6) 0.0109(2) Uani 1 1 d . . .
Ga3 Ga -0.03735(7) 0.73407(6) 0.15808(6) 0.0114(2) Uani 1 1 d . . .
Ga4 Ga 0.36466(7) 0.86522(6) 0.20668(6) 0.0112(2) Uani 1 1 d . . .
P1 P 0.10976(17) 0.57910(13) 0.27150(15) 0.0113(4) Uani 1 1 d . . .
P2 P 0.12192(17) 0.90733(13) 0.19360(15) 0.0113(4) Uani 1 1 d . . .
P3 P 0.37279(17) 0.78009(13) 0.42586(15) 0.0110(4) Uani 1 1 d . . .
P4 P 0.51615(17) 0.70903(14) 0.11160(15) 0.0127(4) Uani 1 1 d . . .
F1 F -0.0269(4) 0.7632(3) 0.3060(3) 0.0131(9) Uani 1 1 d . . .
F2 F 0.2863(4) 0.7407(3) 0.2230(3) 0.0149(10) Uani 1 1 d . . .
O1 O 0.1369(4) 0.8811(3) 0.3083(4) 0.0133(12) Uani 1 1 d . . .
O2 O 0.2338(4) 0.9020(4) 0.1426(4) 0.0142(12) Uani 1 1 d . . .
O3 O 0.4441(5) 0.6307(4) 0.1513(4) 0.0187(13) Uani 1 1 d . . .
O4 O 0.0313(5) 0.6211(3) 0.1887(4) 0.0157(12) Uani 1 1 d . . .
O5 O -0.1816(5) 0.7609(4) 0.1689(4) 0.0151(12) Uiso 1 1 d . . .
H5' H -0.2157 0.7122 0.1794 0.023 Uiso 1 1 calc R . .
O6 O 0.4350(4) 0.9845(3) 0.1939(4) 0.0136(12) Uani 1 1 d . . .
O7 O 0.1255(4) 0.6445(4) 0.3644(4) 0.0161(12) Uani 1 1 d . . .
O8 O 0.2537(5) 0.7808(4) 0.4544(4) 0.0146(12) Uani 1 1 d . . .
O9 O 0.2223(4) 0.5633(4) 0.2235(4) 0.0140(12) Uani 1 1 d . . .
O10 O 0.0414(5) 0.8435(4) 0.1348(4) 0.0160(12) Uani 1 1 d . . .
O11 O 0.3968(5) 0.8577(4) 0.3461(4) 0.0171(12) Uani 1 1 d . . .
O12 O 0.4488(4) 0.8009(4) 0.5181(4) 0.0151(12) Uani 1 1 d . . .
O13 O 0.5341(5) 0.6926(4) -0.0013(4) 0.0169(12) Uani 1 1 d . . .
O14 O 0.4061(5) 0.6823(4) 0.3820(4) 0.0162(12) Uani 1 1 d . . .
O15 O 0.0773(5) 1.0080(4) 0.1840(4) 0.0155(12) Uani 1 1 d . . .
O16 O 0.4685(5) 0.8066(4) 0.1270(5) 0.0266(15) Uani 1 1 d . . .
O17 O 0.6254(5) 0.6981(5) 0.1765(5) 0.0382(17) Uani 1 1 d . . .
H17 H 0.6699 0.7376 0.1585 0.057 Uiso 1 1 calc R . .
C9 C 0.1551(14) 0.5417(12) -0.0242(14) 0.076(5) Uani 1 1 d . . .
H9 H 0.0949 0.541 0.018 0.092 Uiso 1 1 calc R . .
C5 C -0.1578(11) 0.5728(19) 0.4253(10) 0.094(8) Uani 1 1 d . . .
H5 H -0.0813 0.5758 0.4282 0.112 Uiso 1 1 calc R . .
C4 C -0.2167(16) 0.6456(14) 0.4086(10) 0.082(6) Uani 1 1 d . . .
H4 H -0.1822 0.7032 0.3986 0.099 Uiso 1 1 calc R . .
C8 C 0.2409(16) 0.5124(9) 0.0073(9) 0.054(4) Uani 1 1 d . . .
H8 H 0.239 0.4872 0.0729 0.065 Uiso 1 1 calc R . .
C10 C 0.3410(11) 0.5374(10) -0.1152(15) 0.064(4) Uani 1 1 d . . .
H10 H 0.4104 0.5346 -0.1428 0.077 Uiso 1 1 calc R . .
N1 N -0.219(3) 0.4810(14) 0.4403(9) 0.171(12) Uani 1 1 d . . .
H21 H -0.1875 0.4275 0.4519 0.205 Uiso 1 1 calc R . .
C7 C 0.3293(19) 0.5091(9) -0.0296(16) 0.092(7) Uani 1 1 d . . .
H7A H 0.3891 0.4848 0.0079 0.111 Uiso 1 1 calc R . .
N18 N 0.250(2) 0.5756(8) -0.1768(8) 0.130(9) Uani 1 1 d . . .
H18 H 0.2564 0.5956 -0.2385 0.156 Uiso 1 1 calc R . .
C6 C 0.1430(15) 0.5761(10) -0.1198(16) 0.088(6) Uani 1 1 d . . .
H6 H 0.0765 0.5977 -0.148 0.106 Uiso 1 1 calc R . .
C2 C -0.3729(9) 0.5773(10) 0.4162(8) 0.044(3) Uani 1 1 d . . .
H2 H -0.4488 0.5857 0.413 0.053 Uiso 1 1 calc R . .
C3 C -0.3191(14) 0.6420(11) 0.4051(10) 0.067(4) Uani 1 1 d . . .
H3 H -0.3557 0.6984 0.3921 0.08 Uiso 1 1 calc R . .
C1 C -0.3374(19) 0.4960(13) 0.4323(10) 0.096(7) Uani 1 1 d . . .
H1 H -0.3858 0.4458 0.439 0.115 Uiso 1 1 calc R . .

loop_
_atom_site_aniso_label
_atom_site_aniso_U_11
_atom_site_aniso_U_22
_atom_site_aniso_U_33
_atom_site_aniso_U_23
_atom_site_aniso_U_13
_atom_site_aniso_U_12
Ga1 0.0114(5) 0.0118(4) 0.0094(4) -0.0003(3) 0.0018(3) -0.0004(3)
Ga2 0.0107(5) 0.0109(4) 0.0112(4) 0.0001(3) 0.0026(3) -0.0003(3)
Ga3 0.0102(5) 0.0127(4) 0.0113(5) -0.0003(3) -0.0001(3) -0.0006(3)
Ga4 0.0117(5) 0.0113(4) 0.0107(4) 0.0007(3) 0.0020(3) 0.0001(3)
P1 0.0129(11) 0.0097(9) 0.0113(10) 0.0009(8) 0.0002(8) -0.0002(8)
P2 0.0117(11) 0.0096(9) 0.0129(10) 0.0002(8) 0.0025(8) 0.0005(8)
P3 0.0118(11) 0.0126(10) 0.0085(9) 0.0000(8) -0.0019(8) 0.0008(8)
P4 0.0105(10) 0.0170(10) 0.0107(10) 0.0001(8) 0.0037(8) 0.0003(8)
F1 0.009(2) 0.018(2) 0.013(2) 0.0000(18) 0.0013(17) 0.0007(18)
F2 0.017(2) 0.013(2) 0.014(2) 0.0043(18) -0.0001(19) -0.0007(19)
O1 0.015(3) 0.009(3) 0.015(3) 0.003(2) 0.002(2) 0.001(2)
O2 0.010(3) 0.017(3) 0.016(3) 0.007(2) 0.001(2) 0.003(2)
O3 0.020(3) 0.019(3) 0.017(3) 0.006(2) 0.004(2) 0.006(2)
O4 0.019(3) 0.013(3) 0.014(3) 0.002(2) -0.005(2) 0.003(2)
O6 0.011(3) 0.011(3) 0.020(3) 0.001(2) 0.008(2) 0.001(2)
O7 0.016(3) 0.013(3) 0.019(3) 0.001(2) -0.004(2) 0.000(2)
O8 0.014(3) 0.019(3) 0.011(3) -0.002(2) -0.003(2) -0.003(2)
O9 0.014(3) 0.016(3) 0.012(3) -0.002(2) -0.001(2) -0.002(2)
O10 0.021(3) 0.014(3) 0.013(3) 0.000(2) 0.000(2) -0.004(2)
O11 0.022(3) 0.014(3) 0.015(3) -0.001(2) 0.000(2) -0.008(2)
O12 0.015(3) 0.017(3) 0.013(3) 0.000(2) -0.002(2) 0.000(2)
O13 0.022(3) 0.019(3) 0.010(3) 0.001(2) 0.009(2) 0.000(2)
O14 0.024(3) 0.011(3) 0.015(3) 0.002(2) 0.000(2) 0.007(2)
O15 0.015(3) 0.013(3) 0.018(3) 0.000(2) -0.004(2) -0.001(2)
O16 0.032(4) 0.015(3) 0.034(4) 0.002(3) 0.024(3) -0.001(3)
O17 0.021(4) 0.063(5) 0.030(4) 0.005(3) -0.005(3) -0.014(3)
C9 0.054(10) 0.089(12) 0.088(13) -0.034(10) 0.040(9) -0.013(9)
C5 0.021(7) 0.23(2) 0.032(8) -0.061(12) -0.007(6) 0.030(11)
C4 0.090(13) 0.124(15) 0.035(7) 0.001(8) 0.025(9) -0.063(12)
C8 0.098(13) 0.039(7) 0.026(6) -0.002(5) 0.025(8) -0.017(8)
C10 0.033(7) 0.059(9) 0.100(13) -0.015(9) -0.003(8) 0.001(6)
N1 0.36(3) 0.120(14) 0.025(6) -0.039(8) -0.053(13) 0.168(18)
C7 0.15(2) 0.025(7) 0.099(15) -0.005(8) -0.065(14) 0.002(9)
N18 0.32(3) 0.042(7) 0.024(6) 0.005(5) 0.010(11) -0.049(12)
C6 0.097(13) 0.048(8) 0.113(14) -0.033(9) -0.082(11) 0.039(9)
C2 0.030(6) 0.076(9) 0.027(6) 0.018(6) -0.007(5) -0.026(6)
C3 0.091(12) 0.072(10) 0.037(7) 0.017(7) 0.007(8) 0.032(10)
C1 0.17(2) 0.081(12) 0.032(7) -0.009(8) 0.003(10) -0.093(13)

loop_
_atom_type_symbol
_atom_type_description
_atom_type_scat_dispersion_real
_atom_type_scat_dispersion_imag
_atom_type_scat_source
C C 0.0033 0.0016 'International Tables Vol C Tables 4.2.6.8 and 6.1.1.4'
O O 0.0106 0.006 'International Tables Vol C Tables 4.2.6.8 and 6.1.1.4'
N N 0.0061 0.0033 'International Tables Vol C Tables 4.2.6.8 and 6.1.1.4'
P P 0.1023 0.0942 'International Tables Vol C Tables 4.2.6.8 and 6.1.1.4'
Ga Ga 0.2307 1.6083 'International Tables Vol C Tables 4.2.6.8 and 6.1.1.4'
F F 0.0171 0.0103 'International Tables Vol C Tables 4.2.6.8 and 6.1.1.4'
H H 0 0 'International Tables Vol C Tables 4.2.6.8 and 6.1.1.4'

loop_
_geom_angle_atom_site_label_1
_geom_angle_atom_site_label_2
_geom_angle_atom_site_label_3
_geom_angle
_geom_angle_site_symmetry_1
_geom_angle_site_symmetry_3
_geom_angle_publ_flag
O13 Ga1 O1 108.4(2) 4_576 . ?
O13 Ga1 O7 114.9(2) 4_576 . ?
O1 Ga1 O7 135.6(2) . . ?
O13 Ga1 O8 94.9(2) 4_576 . ?
O1 Ga1 O8 93.2(2) . . ?
O7 Ga1 O8 92.5(2) . . ?
O13 Ga1 F1 89.0(2) 4_576 . ?
O1 Ga1 F1 85.7(2) . . ?
O7 Ga1 F1 85.7(2) . . ?
O8 Ga1 F1 176.1(2) . . ?
O3 Ga2 O14 115.7(3) . . ?
O3 Ga2 O9 109.6(2) . . ?
O14 Ga2 O9 134.1(2) . . ?
O3 Ga2 O15 95.2(2) . 2_545 ?
O14 Ga2 O15 87.9(2) . 2_545 ?
O9 Ga2 O15 95.1(2) . 2_545 ?
O3 Ga2 F2 88.8(2) . . ?
O14 Ga2 F2 86.9(2) . . ?
O9 Ga2 F2 87.1(2) . . ?
O15 Ga2 F2 174.5(2) 2_545 . ?
O5 Ga3 O4 126.9(2) . . ?
O5 Ga3 O10 110.1(2) . . ?
O4 Ga3 O10 122.1(3) . . ?
O5 Ga3 O12 94.3(2) . 4_575 ?
O4 Ga3 O12 90.4(2) . 4_575 ?
O10 Ga3 O12 95.2(2) . 4_575 ?
O5 Ga3 F1 84.9(2) . . ?
O4 Ga3 F1 87.5(2) . . ?
O10 Ga3 F1 88.2(2) . . ?
O12 Ga3 F1 176.6(2) 4_575 . ?
O2 Ga4 O11 127.8(2) . . ?
O2 Ga4 O16 117.6(3) . . ?
O11 Ga4 O16 113.5(3) . . ?
O2 Ga4 O6 95.2(2) . . ?
O11 Ga4 O6 93.2(2) . . ?
O16 Ga4 O6 92.0(2) . . ?
O2 Ga4 F2 83.9(2) . . ?
O11 Ga4 F2 86.1(2) . . ?
O16 Ga4 F2 89.9(2) . . ?
O6 Ga4 F2 178.15(19) . . ?
O6 P1 O7 109.6(3) 2_545 . ?
O6 P1 O4 109.3(3) 2_545 . ?
O7 P1 O4 112.3(3) . . ?
O6 P1 O9 108.8(3) 2_545 . ?
O7 P1 O9 108.7(3) . . ?
O4 P1 O9 108.0(3) . . ?
O10 P2 O15 107.1(3) . . ?
O10 P2 O2 108.4(3) . . ?
O15 P2 O2 109.1(3) . . ?
O10 P2 O1 113.5(3) . . ?
O15 P2 O1 109.5(3) . . ?
O2 P2 O1 109.3(3) . . ?
O8 P3 O12 111.5(3) . . ?
O8 P3 O11 111.4(3) . . ?
O12 P3 O11 105.7(3) . . ?
O8 P3 O14 111.1(3) . . ?
O12 P3 O14 107.8(3) . . ?
O11 P3 O14 109.2(3) . . ?
O13 P4 O3 108.8(3) . . ?
O13 P4 O16 109.7(3) . . ?
O3 P4 O16 113.4(3) . . ?
O13 P4 O17 111.5(4) . . ?
O3 P4 O17 103.4(4) . . ?
O16 P4 O17 109.9(4) . . ?
Ga1 F1 Ga3 123.9(2) . . ?
Ga2 F2 Ga4 126.1(2) . . ?
P2 O1 Ga1 134.9(3) . . ?
P2 O2 Ga4 125.3(3) . . ?
P4 O3 Ga2 133.1(4) . . ?
P1 O4 Ga3 139.0(3) . . ?
P1 O6 Ga4 126.3(3) 2 . ?
P1 O7 Ga1 134.6(3) . . ?
P3 O8 Ga1 137.4(3) . . ?
P1 O9 Ga2 126.4(3) . . ?
P2 O10 Ga3 137.9(3) . . ?
P3 O11 Ga4 131.5(3) . . ?
P3 O12 Ga3 138.1(3) . 4_676 ?
P4 O13 Ga1 146.4(4) . 4_675 ?
P3 O14 Ga2 129.5(3) . . ?
P2 O15 Ga2 127.1(3) . 2 ?
P4 O16 Ga4 138.8(3) . . ?
C8 C9 C6 121.2(15) . . ?
C4 C5 N1 116.6(14) . . ?
C3 C4 C5 122.0(17) . . ?
C9 C8 C7 131.9(16) . . ?
C7 C10 N18 122.1(17) . . ?
C1 N1 C5 110.5(11) . . ?
C8 C7 C10 119.9(18) . . ?
C10 N18 C6 112.2(11) . . ?
C9 C6 N18 112.5(13) . . ?
C3 C2 C1 124.8(15) . . ?
C2 C3 C4 127.3(17) . . ?
C2 C1 N1 118.9(14) . . ?

loop_
_geom_bond_atom_site_label_1
_geom_bond_atom_site_label_2
_geom_bond_distance
_geom_bond_site_symmetry_2
_geom_bond_publ_flag
Ga1 O13 1.851(5) 4_576 ?
Ga1 O1 1.858(5) . ?
Ga1 O7 1.860(5) . ?
Ga1 O8 1.915(6) . ?
Ga1 F1 1.965(5) . ?
Ga2 O3 1.852(5) . ?
Ga2 O14 1.868(5) . ?
Ga2 O9 1.869(5) . ?
Ga2 O15 1.923(5) 2_545 ?
Ga2 F2 1.957(4) . ?
Ga3 O5 1.804(6) . ?
Ga3 O4 1.846(5) . ?
Ga3 O10 1.855(5) . ?
Ga3 O12 1.898(5) 4_575 ?
Ga3 F1 1.976(4) . ?
Ga4 O2 1.849(5) . ?
Ga4 O11 1.854(5) . ?
Ga4 O16 1.859(6) . ?
Ga4 O6 1.908(5) . ?
Ga4 F2 2.023(4) . ?
P1 O6 1.523(5) 2_545 ?
P1 O7 1.535(6) . ?
P1 O4 1.540(6) . ?
P1 O9 1.540(6) . ?
P2 O10 1.524(6) . ?
P2 O15 1.533(5) . ?
P2 O2 1.536(5) . ?
P2 O1 1.549(5) . ?
P3 O8 1.507(6) . ?
P3 O12 1.523(6) . ?
P3 O11 1.552(6) . ?
P3 O14 1.561(5) . ?
P4 O13 1.516(5) . ?
P4 O3 1.517(6) . ?
P4 O16 1.517(6) . ?
P4 O17 1.561(7) . ?
O6 P1 1.523(5) 2 ?
O12 Ga3 1.898(5) 4_676 ?
O13 Ga1 1.851(5) 4_675 ?
O15 Ga2 1.923(5) 2 ?
C9 C8 1.19(2) . ?
C9 C6 1.34(2) . ?
C5 C4 1.27(2) . ?
C5 N1 1.52(3) . ?
C4 C3 1.25(2) . ?
C8 C7 1.19(2) . ?
C10 C7 1.20(2) . ?
C10 N18 1.45(2) . ?
N1 C1 1.46(3) . ?
N18 C6 1.52(2) . ?
C2 C3 1.141(19) . ?
C2 C1 1.25(2) . ?
